data_1553446
loop_
_publ_author_name
'Hu, Haoxiang'
'Wang, Yidong'
'Qian, Deyun'
'Zhang, Zhan-Ming'
'Liu, Lu'
'Zhang, Junliang'

_publ_section_title
;
 Enantioselective gold-catalyzed intermolecular [2 + 2]-cycloadditions of
 3-styrylindoles with N-allenyl oxazolidinone
;
_journal_issue 6
_journal_name_full 'Organic Chemistry Frontiers'
_journal_page_first 759
_journal_paper_doi 10.1039/C6QO00087H
_journal_volume 3
_journal_year 2016
_chemical_absolute_configuration ad
_chemical_formula_sum 'C36 H56 Au Cl N O P S'
_chemical_formula_weight 814.26
_space_group_IT_number 4
_space_group_name_Hall 'P 2yb'
_space_group_name_H-M_alt 'P 1 21 1'
_symmetry_cell_setting monoclinic
_symmetry_space_group_name_H-M 'P 1 21 1'
_atom_sites_solution_hydrogens geom
_atom_sites_solution_primary direct
_atom_sites_solution_secondary difmap
_audit_creation_method SHELXL-97
_audit_update_record
;
2016-02-29 deposited with the CCDC.
2016-04-19 downloaded from the CCDC.
;
_cell_angle_alpha 90.00
_cell_angle_beta 92.0520(10)
_cell_angle_gamma 90.00
_cell_formula_units_Z 4
_cell_length_a 12.5457(6)
_cell_length_b 22.3820(10)
_cell_length_c 12.6621(5)
_cell_measurement_temperature 173(2)
_cell_volume 3553.2(3)
_computing_structure_refinement 'SHELXL-97 (Sheldrick, 2008)'
_computing_structure_solution 'SHELXS-97 (Sheldrick, 2008)'
_diffrn_ambient_temperature 173(2)
_diffrn_measured_fraction_theta_full 0.999
_diffrn_measured_fraction_theta_max 0.999
_diffrn_measurement_device_type 'Bruker Smart Apex II'
_diffrn_radiation_monochromator graphite
_diffrn_radiation_source 'fine-focus sealed tube'
_diffrn_radiation_type MoK\a
_diffrn_radiation_wavelength 0.71073
_diffrn_reflns_av_R_equivalents 0.0449
_diffrn_reflns_av_sigmaI/netI 0.0551
_diffrn_reflns_limit_h_max 14
_diffrn_reflns_limit_h_min -14
_diffrn_reflns_limit_k_max 26
_diffrn_reflns_limit_k_min -26
_diffrn_reflns_limit_l_max 15
_diffrn_reflns_limit_l_min -15
_diffrn_reflns_number 41304
_diffrn_reflns_theta_full 25.01
_diffrn_reflns_theta_max 25.01
_diffrn_reflns_theta_min 1.61
_exptl_absorpt_coefficient_mu 4.348
_exptl_absorpt_correction_T_max 0.6018
_exptl_absorpt_correction_T_min 0.2565
_exptl_absorpt_correction_type multi-scan
_exptl_absorpt_process_details sadabs
_exptl_crystal_colour colorless
_exptl_crystal_density_diffrn 1.522
_exptl_crystal_density_method 'not measured'
_exptl_crystal_description block
_exptl_crystal_F_000 1656
_exptl_crystal_size_max 0.43
_exptl_crystal_size_mid 0.34
_exptl_crystal_size_min 0.13
_refine_diff_density_max 1.934
_refine_diff_density_min -0.686
_refine_diff_density_rms 0.105
_refine_ls_abs_structure_details 'Flack H D (1983), Acta Cryst. A39, 876-881'
_refine_ls_abs_structure_Flack 0.007(5)
_refine_ls_extinction_method none
_refine_ls_goodness_of_fit_ref 1.044
_refine_ls_hydrogen_treatment constr
_refine_ls_matrix_type full
_refine_ls_number_parameters 757
_refine_ls_number_reflns 11770
_refine_ls_number_restraints 21
_refine_ls_restrained_S_all 1.046
_refine_ls_R_factor_all 0.0372
_refine_ls_R_factor_gt 0.0330
_refine_ls_shift/su_max 0.001
_refine_ls_shift/su_mean 0.000
_refine_ls_structure_factor_coef Fsqd
_refine_ls_weighting_details 'calc w=1/[\s^2^(Fo^2^)+(0.0324P)^2^+2.6966P] where P=(Fo^2^+2Fc^2^)/3'
_refine_ls_weighting_scheme calc
_refine_ls_wR_factor_gt 0.0732
_refine_ls_wR_factor_ref 0.0763
_reflns_number_gt 10934
_reflns_number_total 11770
_reflns_threshold_expression >2sigma(I)
_cod_data_source_file c6qo00087h2.cif
_cod_data_source_block z
_cod_depositor_comments
;
The following automatic conversions were performed:

data item '_symmetry_cell_setting' value 'Monoclinic' was changed to
'monoclinic' in accordance with the
/home/saulius/struct/COD-crude-data/automatic-downloads/DataCite-retrospective/RSC/depositions/lib/dictionaries/cif_core.dic
dictionary named 'cif_core.dic' version 2.4.2 last updated on
2011-04-26.

Automatic conversion script
Id: cif_fix_values 6909 2019-04-08 15:41:33Z antanas 
;
_cod_original_sg_symbol_H-M P2(1)
_cod_database_code 1553446

loop_
_symmetry_equiv_pos_as_xyz
'x, y, z'
'-x, y+1/2, -z'

loop_
_atom_site_label
_atom_site_type_symbol
_atom_site_fract_x
_atom_site_fract_y
_atom_site_fract_z
_atom_site_U_iso_or_equiv
_atom_site_adp_type
_atom_site_occupancy
_atom_site_symmetry_multiplicity
_atom_site_calc_flag
_atom_site_refinement_flags
Au2 Au -0.544979(19) 0.132762(10) 0.397933(19) 0.02512(8) Uani 1 1 d .
P2 P -0.37907(12) 0.13861(8) 0.47290(11) 0.0172(3) Uani 1 1 d .
S2 S -0.44848(15) 0.26507(9) 0.14937(15) 0.0289(4) Uani 1 1 d .
Cl2 Cl -0.71680(16) 0.12562(12) 0.3332(2) 0.0632(7) Uani 1 1 d .
O2 O -0.5283(5) 0.2617(3) 0.0614(5) 0.0555(17) Uani 1 1 d .
N2 N -0.3592(5) 0.2118(3) 0.1433(4) 0.0286(13) Uani 1 1 d .
H2C H -0.3038 0.2159 0.1032 0.034 Uiso 1 1 calc R
C37 C -0.3638(5) 0.0699(3) 0.5602(5) 0.0187(14) Uani 1 1 d .
C38 C -0.2728(5) 0.0714(3) 0.6448(5) 0.0246(15) Uani 1 1 d .
H38A H -0.2843 0.1047 0.6946 0.030 Uiso 1 1 calc R
H38B H -0.2039 0.0780 0.6109 0.030 Uiso 1 1 calc R
C39 C -0.2700(6) 0.0103(3) 0.7063(6) 0.0308(18) Uani 1 1 d .
H39A H -0.2094 0.0108 0.7597 0.037 Uiso 1 1 calc R
C40 C -0.3721(5) 0.0023(3) 0.7613(5) 0.0272(15) Uani 1 1 d .
H40A H -0.3816 0.0353 0.8123 0.033 Uiso 1 1 calc R
H40B H -0.3706 -0.0359 0.8009 0.033 Uiso 1 1 calc R
C41 C -0.4651(5) 0.0020(3) 0.6787(5) 0.0224(15) Uani 1 1 d .
H41A H -0.5336 -0.0035 0.7156 0.027 Uiso 1 1 calc R
C42 C -0.4506(5) -0.0495(3) 0.6035(5) 0.0263(16) Uani 1 1 d .
H42A H -0.5115 -0.0511 0.5517 0.032 Uiso 1 1 calc R
H42B H -0.4484 -0.0876 0.6433 0.032 Uiso 1 1 calc R
C43 C -0.3462(6) -0.0414(3) 0.5452(6) 0.0284(16) Uani 1 1 d .
H43A H -0.3365 -0.0753 0.4951 0.034 Uiso 1 1 calc R
C44 C -0.3491(5) 0.0179(3) 0.4842(5) 0.0219(14) Uani 1 1 d .
H44A H -0.2817 0.0230 0.4469 0.026 Uiso 1 1 calc R
H44B H -0.4086 0.0172 0.4307 0.026 Uiso 1 1 calc R
C45 C -0.2527(6) -0.0396(3) 0.6270(6) 0.0340(19) Uani 1 1 d .
H45A H -0.2473 -0.0784 0.6644 0.041 Uiso 1 1 calc R
H45B H -0.1851 -0.0328 0.5908 0.041 Uiso 1 1 calc R
C46 C -0.4697(6) 0.0605(3) 0.6175(5) 0.0227(15) Uani 1 1 d .
H46A H -0.4812 0.0941 0.6666 0.027 Uiso 1 1 calc R
H46B H -0.5302 0.0595 0.5651 0.027 Uiso 1 1 calc R
C47 C -0.3678(5) 0.2115(3) 0.5425(5) 0.0203(14) Uani 1 1 d .
C48 C -0.3818(6) 0.2596(3) 0.4553(5) 0.0221(15) Uani 1 1 d .
H48A H -0.3225 0.2566 0.4061 0.027 Uiso 1 1 calc R
H48B H -0.4494 0.2525 0.4145 0.027 Uiso 1 1 calc R
C49 C -0.3834(5) 0.3214(3) 0.5026(5) 0.0207(14) Uani 1 1 d .
H49A H -0.3918 0.3513 0.4442 0.025 Uiso 1 1 calc R
C50 C -0.2777(5) 0.3340(3) 0.5655(6) 0.0298(16) Uani 1 1 d .
H50A H -0.2169 0.3315 0.5180 0.036 Uiso 1 1 calc R
H50B H -0.2791 0.3746 0.5962 0.036 Uiso 1 1 calc R
C51 C -0.2651(6) 0.2874(3) 0.6536(6) 0.0308(17) Uani 1 1 d .
H51A H -0.1968 0.2946 0.6948 0.037 Uiso 1 1 calc R
C52 C -0.3577(6) 0.2932(3) 0.7256(5) 0.0363(18) Uani 1 1 d .
H52A H -0.3582 0.3338 0.7566 0.044 Uiso 1 1 calc R
H52B H -0.3497 0.2640 0.7841 0.044 Uiso 1 1 calc R
C53 C -0.4627(6) 0.2820(3) 0.6643(5) 0.0279(16) Uani 1 1 d .
H53A H -0.5229 0.2861 0.7134 0.034 Uiso 1 1 calc R
C54 C -0.4620(5) 0.2182(3) 0.6196(5) 0.0217(14) Uani 1 1 d .
H54A H -0.5306 0.2100 0.5813 0.026 Uiso 1 1 calc R
H54B H -0.4535 0.1891 0.6781 0.026 Uiso 1 1 calc R
C55 C -0.2637(5) 0.2244(3) 0.6045(5) 0.0260(15) Uani 1 1 d .
H55A H -0.2031 0.2211 0.5568 0.031 Uiso 1 1 calc R
H55B H -0.2533 0.1943 0.6613 0.031 Uiso 1 1 calc R
C56 C -0.4766(6) 0.3279(3) 0.5759(6) 0.0290(16) Uani 1 1 d .
H56A H -0.4776 0.3688 0.6059 0.035 Uiso 1 1 calc R
H56B H -0.5448 0.3211 0.5362 0.035 Uiso 1 1 calc R
C57 C -0.2646(5) 0.1382(3) 0.3841(5) 0.0215(13) Uani 1 1 d .
C58 C -0.2717(5) 0.1462(3) 0.2729(5) 0.0227(14) Uani 1 1 d .
C59 C -0.1776(5) 0.1442(3) 0.2182(5) 0.0290(16) Uani 1 1 d .
H59A H -0.1818 0.1478 0.1434 0.035 Uiso 1 1 calc R
C60 C -0.0780(5) 0.1371(4) 0.2676(5) 0.0337(16) Uani 1 1 d .
H60A H -0.0153 0.1366 0.2278 0.040 Uiso 1 1 calc R
C61 C -0.0722(5) 0.1309(3) 0.3772(5) 0.0309(16) Uani 1 1 d .
H61A H -0.0050 0.1260 0.4133 0.037 Uiso 1 1 calc R
C62 C -0.1635(5) 0.1319(4) 0.4319(5) 0.0245(14) Uani 1 1 d .
H62A H -0.1580 0.1281 0.5066 0.029 Uiso 1 1 calc R
C63 C -0.3993(6) 0.1043(3) 0.1337(5) 0.0304(17) Uani 1 1 d .
H63A H -0.3415 0.0995 0.0830 0.036 Uiso 1 1 calc R
H63B H -0.4660 0.1132 0.0926 0.036 Uiso 1 1 calc R
C64 C -0.3727(6) 0.1564(3) 0.2063(5) 0.0277(16) Uani 1 1 d .
H64A H -0.4332 0.1624 0.2545 0.033 Uiso 1 1 calc R
C65 C -0.4129(7) 0.0459(3) 0.1929(5) 0.0356(18) Uani 1 1 d .
H65A H -0.4769 0.0490 0.2362 0.043 Uiso 1 1 calc R
H65B H -0.3504 0.0400 0.2417 0.043 Uiso 1 1 calc R
C66 C -0.4249(8) -0.0104(4) 0.1192(6) 0.041(3) Uani 1 1 d .
H66A H -0.4833 -0.0028 0.0650 0.049 Uiso 1 1 calc R
C67 C -0.3244(10) -0.0239(5) 0.0640(8) 0.081(4) Uani 1 1 d .
H67A H -0.3355 -0.0588 0.0182 0.121 Uiso 1 1 calc R
H67B H -0.2670 -0.0323 0.1164 0.121 Uiso 1 1 calc R
H67C H -0.3048 0.0105 0.0211 0.121 Uiso 1 1 calc R
C68 C -0.4568(9) -0.0643(4) 0.1878(7) 0.067(3) Uani 1 1 d .
H68A H -0.4640 -0.1000 0.1434 0.100 Uiso 1 1 calc R
H68B H -0.5249 -0.0559 0.2203 0.100 Uiso 1 1 calc R
H68C H -0.4016 -0.0711 0.2433 0.100 Uiso 1 1 calc R
C69 C -0.3640(7) 0.3293(4) 0.1179(6) 0.0348(18) Uani 1 1 d .
C70 C -0.4412(8) 0.3824(5) 0.1183(9) 0.060(3) Uani 1 1 d .
H70A H -0.4026 0.4192 0.1026 0.090 Uiso 1 1 calc R
H70B H -0.4721 0.3858 0.1881 0.090 Uiso 1 1 calc R
H70C H -0.4984 0.3762 0.0647 0.090 Uiso 1 1 calc R
C71 C -0.3177(9) 0.3201(4) 0.0077(7) 0.063(3) Uani 1 1 d .
H71A H -0.2725 0.3543 -0.0092 0.095 Uiso 1 1 calc R
H71B H -0.3762 0.3169 -0.0454 0.095 Uiso 1 1 calc R
H71C H -0.2751 0.2834 0.0077 0.095 Uiso 1 1 calc R
C72 C -0.2776(7) 0.3351(5) 0.2033(7) 0.055(2) Uani 1 1 d .
H72A H -0.2320 0.3693 0.1878 0.083 Uiso 1 1 calc R
H72B H -0.2344 0.2986 0.2059 0.083 Uiso 1 1 calc R
H72C H -0.3101 0.3412 0.2717 0.083 Uiso 1 1 calc R
Au1 Au -0.060545(19) 0.186179(10) -0.106792(18) 0.02179(7) Uani 1 1 d .
S1 S 0.09712(15) 0.05374(8) -0.34646(14) 0.0261(4) Uani 1 1 d .
P1 P 0.10897(13) 0.22083(7) -0.10991(12) 0.0190(3) Uani 1 1 d .
O1 O -0.0143(4) 0.0669(3) -0.3776(4) 0.0422(14) Uani 1 1 d .
Cl1 Cl -0.23433(14) 0.15649(8) -0.09413(13) 0.0313(4) Uani 1 1 d .
N1 N 0.1032(5) 0.0252(2) -0.2238(4) 0.0285(13) Uani 1 1 d .
H1A H 0.1080 -0.0133 -0.2102 0.034 Uiso 1 1 calc R
C1 C 0.1254(5) 0.2618(3) -0.2377(5) 0.0200(13) Uani 1 1 d .
C2 C 0.1112(6) 0.2142(3) -0.3239(5) 0.0303(17) Uani 1 1 d .
H2A H 0.0418 0.1938 -0.3166 0.036 Uiso 1 1 calc R
H2B H 0.1684 0.1840 -0.3157 0.036 Uiso 1 1 calc R
C3 C 0.1153(6) 0.2437(4) -0.4355(5) 0.0326(17) Uani 1 1 d .
H3A H 0.1059 0.2123 -0.4913 0.039 Uiso 1 1 calc R
C4 C 0.2227(6) 0.2746(4) -0.4467(5) 0.0344(17) Uani 1 1 d .
H4A H 0.2810 0.2449 -0.4404 0.041 Uiso 1 1 calc R
H4B H 0.2255 0.2937 -0.5170 0.041 Uiso 1 1 calc R
C5 C 0.2370(6) 0.3217(4) -0.3604(6) 0.0356(18) Uani 1 1 d .
H5A H 0.3074 0.3419 -0.3681 0.043 Uiso 1 1 calc R
C6 C 0.1486(7) 0.3682(4) -0.3715(6) 0.041(2) Uani 1 1 d .
H6A H 0.1508 0.3875 -0.4417 0.050 Uiso 1 1 calc R
H6B H 0.1593 0.3994 -0.3167 0.050 Uiso 1 1 calc R
C7 C 0.0401(6) 0.3378(4) -0.3591(6) 0.0313(19) Uani 1 1 d .
H7A H -0.0183 0.3680 -0.3670 0.038 Uiso 1 1 calc R
C8 C 0.0380(6) 0.3093(3) -0.2507(5) 0.0302(16) Uani 1 1 d .
H8A H -0.0325 0.2906 -0.2410 0.036 Uiso 1 1 calc R
H8B H 0.0487 0.3404 -0.1957 0.036 Uiso 1 1 calc R
C9 C 0.2356(5) 0.2916(3) -0.2521(5) 0.0288(16) Uani 1 1 d .
H9A H 0.2491 0.3217 -0.1959 0.035 Uiso 1 1 calc R
H9B H 0.2925 0.2610 -0.2464 0.035 Uiso 1 1 calc R
C10 C 0.0265(6) 0.2891(4) -0.4470(5) 0.0359(18) Uani 1 1 d .
H10A H -0.0432 0.2690 -0.4410 0.043 Uiso 1 1 calc R
H10B H 0.0282 0.3081 -0.5174 0.043 Uiso 1 1 calc R
C11 C 0.1251(5) 0.2684(3) 0.0129(5) 0.0171(13) Uani 1 1 d .
C12 C 0.2170(6) 0.3130(3) 0.0200(5) 0.0318(17) Uani 1 1 d .
H12A H 0.2085 0.3426 -0.0377 0.038 Uiso 1 1 calc R
H12B H 0.2852 0.2917 0.0111 0.038 Uiso 1 1 calc R
C13 C 0.2200(6) 0.3456(4) 0.1278(6) 0.0348(19) Uani 1 1 d .
H13A H 0.2818 0.3738 0.1320 0.042 Uiso 1 1 calc R
C14 C 0.1148(6) 0.3803(3) 0.1366(6) 0.0361(19) Uani 1 1 d .
H14A H 0.1152 0.4026 0.2042 0.043 Uiso 1 1 calc R
H14B H 0.1071 0.4095 0.0781 0.043 Uiso 1 1 calc R
C15 C 0.0225(6) 0.3369(3) 0.1316(6) 0.0331(17) Uani 1 1 d .
H15A H -0.0455 0.3596 0.1377 0.040 Uiso 1 1 calc R
C16 C 0.0330(6) 0.2936(4) 0.2214(6) 0.0377(18) Uani 1 1 d .
H16A H -0.0292 0.2663 0.2198 0.045 Uiso 1 1 calc R
H16B H 0.0343 0.3155 0.2893 0.045 Uiso 1 1 calc R
C17 C 0.1356(7) 0.2574(3) 0.2129(5) 0.0392(19) Uani 1 1 d .
H17A H 0.1419 0.2281 0.2725 0.047 Uiso 1 1 calc R
C18 C 0.1353(6) 0.2236(3) 0.1057(5) 0.0297(16) Uani 1 1 d .
H18A H 0.2023 0.2006 0.1005 0.036 Uiso 1 1 calc R
H18B H 0.0749 0.1952 0.1016 0.036 Uiso 1 1 calc R
C19 C 0.2306(7) 0.2993(4) 0.2170(6) 0.038(2) Uani 1 1 d .
H19A H 0.2971 0.2760 0.2096 0.046 Uiso 1 1 calc R
H19B H 0.2348 0.3199 0.2862 0.046 Uiso 1 1 calc R
C20 C 0.0201(5) 0.3036(3) 0.0253(5) 0.0297(16) Uani 1 1 d .
H20A H 0.0108 0.3326 -0.0333 0.036 Uiso 1 1 calc R
H20B H -0.0411 0.2756 0.0219 0.036 Uiso 1 1 calc R
C21 C 0.2177(5) 0.1646(3) -0.1091(5) 0.0227(16) Uani 1 1 d .
C22 C 0.2044(6) 0.1034(3) -0.1278(5) 0.0246(15) Uani 1 1 d .
C23 C 0.2982(6) 0.0687(3) -0.1336(5) 0.0320(17) Uani 1 1 d .
H23A H 0.2916 0.0274 -0.1502 0.038 Uiso 1 1 calc R
C24 C 0.3969(6) 0.0918(4) -0.1165(5) 0.0378(19) Uani 1 1 d .
H24A H 0.4574 0.0663 -0.1183 0.045 Uiso 1 1 calc R
C25 C 0.4109(6) 0.1521(4) -0.0964(5) 0.0339(18) Uani 1 1 d .
H25A H 0.4800 0.1688 -0.0856 0.041 Uiso 1 1 calc R
C26 C 0.3195(5) 0.1872(4) -0.0927(5) 0.0284(15) Uani 1 1 d .
H26A H 0.3275 0.2287 -0.0782 0.034 Uiso 1 1 calc R
C27 C 0.0998(6) 0.0717(3) -0.1412(5) 0.0353(17) Uani 1 1 d .
H27A H 0.0458 0.1020 -0.1657 0.042 Uiso 1 1 calc R
C28 C 0.0615(8) 0.0456(6) -0.0394(7) 0.082(4) Uani 1 1 d DU
H28A H 0.0524 0.0793 0.0100 0.099 Uiso 1 1 calc R
H28B H -0.0104 0.0288 -0.0550 0.099 Uiso 1 1 calc R
C29 C 0.1231(12) -0.0005(7) 0.0181(10) 0.110(5) Uani 1 1 d DU
H29A H 0.2001 0.0076 0.0111 0.132 Uiso 1 1 calc R
H29B H 0.1073 -0.0399 -0.0145 0.132 Uiso 1 1 calc R
C30 C 0.0979(12) -0.0031(8) 0.1379(10) 0.116(6) Uani 1 1 d DU
H30A H 0.1188 0.0352 0.1735 0.139 Uiso 1 1 calc R
C31 C -0.0113(10) -0.0179(6) 0.1596(9) 0.087(4) Uani 1 1 d .
H31A H -0.0188 -0.0219 0.2360 0.131 Uiso 1 1 calc R
H31B H -0.0307 -0.0557 0.1249 0.131 Uiso 1 1 calc R
H31C H -0.0586 0.0139 0.1326 0.131 Uiso 1 1 calc R
C32 C 0.1741(13) -0.0525(8) 0.1716(10) 0.139(7) Uani 1 1 d .
H32A H 0.1683 -0.0600 0.2475 0.209 Uiso 1 1 calc R
H32B H 0.2472 -0.0405 0.1571 0.209 Uiso 1 1 calc R
H32C H 0.1560 -0.0890 0.1322 0.209 Uiso 1 1 calc R
C33 C 0.1351(5) -0.0141(3) -0.4174(6) 0.0258(16) Uani 1 1 d .
C34 C 0.2517(6) -0.0226(4) -0.3963(7) 0.0405(19) Uani 1 1 d .
H34B H 0.2755 -0.0586 -0.4326 0.061 Uiso 1 1 calc R
H34C H 0.2660 -0.0269 -0.3200 0.061 Uiso 1 1 calc R
H34D H 0.2904 0.0122 -0.4222 0.061 Uiso 1 1 calc R
C35 C 0.1116(7) 0.0007(4) -0.5342(6) 0.048(2) Uani 1 1 d .
H35B H 0.1294 -0.0338 -0.5778 0.072 Uiso 1 1 calc R
H35C H 0.1547 0.0351 -0.5544 0.072 Uiso 1 1 calc R
H35D H 0.0358 0.0103 -0.5450 0.072 Uiso 1 1 calc R
C36 C 0.0702(6) -0.0680(4) -0.3870(6) 0.033(2) Uani 1 1 d .
H36B H 0.0932 -0.1029 -0.4270 0.050 Uiso 1 1 calc R
H36C H -0.0056 -0.0603 -0.4031 0.050 Uiso 1 1 calc R
H36D H 0.0809 -0.0757 -0.3112 0.050 Uiso 1 1 calc R

loop_
_atom_site_aniso_label
_atom_site_aniso_U_11
_atom_site_aniso_U_22
_atom_site_aniso_U_33
_atom_site_aniso_U_23
_atom_site_aniso_U_13
_atom_site_aniso_U_12
Au2 0.01927(13) 0.02832(17) 0.02732(15) 0.00605(12) -0.00531(10) -0.00091(12)
P2 0.0167(8) 0.0164(8) 0.0184(7) 0.0021(7) -0.0012(6) -0.0004(7)
S2 0.0234(10) 0.0282(10) 0.0348(10) -0.0007(8) -0.0031(8) 0.0005(8)
Cl2 0.0262(10) 0.0756(17) 0.0854(16) 0.0285(14) -0.0280(10) -0.0127(12)
O2 0.048(4) 0.047(4) 0.069(4) -0.012(3) -0.031(3) 0.007(3)
N2 0.029(3) 0.027(3) 0.030(3) 0.008(2) 0.005(2) 0.004(2)
C37 0.021(4) 0.016(4) 0.019(3) 0.002(3) -0.001(3) 0.006(3)
C38 0.023(4) 0.024(4) 0.026(3) 0.008(3) -0.005(3) -0.003(3)
C39 0.032(4) 0.015(4) 0.045(4) 0.005(3) -0.012(3) -0.001(3)
C40 0.031(4) 0.026(4) 0.025(3) 0.009(3) -0.002(3) -0.003(3)
C41 0.023(4) 0.022(4) 0.022(3) 0.001(3) 0.004(3) 0.005(3)
C42 0.029(4) 0.017(4) 0.032(4) 0.005(3) -0.007(3) -0.008(3)
C43 0.033(4) 0.017(3) 0.036(4) -0.002(3) 0.003(3) 0.003(3)
C44 0.026(4) 0.018(3) 0.021(3) 0.002(3) 0.005(3) -0.005(3)
C45 0.035(4) 0.016(4) 0.051(5) 0.015(3) 0.009(4) 0.008(3)
C46 0.030(4) 0.017(3) 0.022(3) 0.002(3) 0.005(3) 0.002(3)
C47 0.020(3) 0.013(3) 0.028(3) 0.007(3) 0.003(3) 0.000(2)
C48 0.028(4) 0.012(3) 0.026(3) 0.002(3) 0.005(3) 0.003(3)
C49 0.036(4) 0.009(3) 0.018(3) 0.004(2) 0.009(3) 0.006(3)
C50 0.025(4) 0.021(4) 0.044(4) 0.002(3) 0.006(3) -0.003(3)
C51 0.034(4) 0.018(4) 0.039(4) 0.001(3) -0.012(3) 0.001(3)
C52 0.067(5) 0.016(3) 0.026(4) -0.003(3) 0.000(3) 0.001(4)
C53 0.035(4) 0.021(4) 0.029(4) 0.001(3) 0.014(3) 0.008(3)
C54 0.022(4) 0.019(3) 0.024(3) -0.002(3) 0.007(3) 0.002(3)
C55 0.023(4) 0.016(4) 0.039(4) 0.002(3) -0.001(3) -0.006(3)
C56 0.030(4) 0.023(4) 0.034(4) -0.001(3) 0.004(3) 0.008(3)
C57 0.023(3) 0.017(3) 0.024(3) -0.001(3) 0.002(2) 0.003(3)
C58 0.027(4) 0.016(3) 0.025(3) -0.004(3) 0.004(3) 0.003(3)
C59 0.037(4) 0.033(4) 0.017(3) 0.003(3) 0.010(3) 0.006(3)
C60 0.030(4) 0.039(4) 0.033(4) 0.006(3) 0.012(3) 0.003(4)
C61 0.019(3) 0.025(4) 0.048(4) 0.004(4) -0.002(3) 0.007(4)
C62 0.026(3) 0.021(4) 0.026(3) 0.006(3) -0.001(3) 0.004(3)
C63 0.041(5) 0.029(4) 0.022(4) 0.001(3) -0.002(3) -0.007(3)
C64 0.041(4) 0.021(4) 0.021(3) 0.003(3) 0.002(3) -0.004(3)
C65 0.051(5) 0.026(4) 0.030(4) 0.000(3) -0.007(3) -0.008(4)
C66 0.064(6) 0.029(5) 0.030(4) 0.001(3) -0.012(4) -0.018(4)
C67 0.138(11) 0.052(7) 0.054(6) -0.014(5) 0.013(7) 0.005(7)
C68 0.112(9) 0.031(5) 0.057(6) -0.004(4) -0.002(6) -0.020(5)
C69 0.049(5) 0.025(4) 0.030(4) -0.004(3) 0.003(3) 0.000(3)
C70 0.074(8) 0.026(6) 0.080(8) 0.007(5) 0.004(6) 0.008(4)
C71 0.112(9) 0.036(5) 0.044(5) 0.003(4) 0.032(5) -0.001(5)
C72 0.046(5) 0.064(6) 0.056(5) 0.000(5) -0.001(4) -0.023(5)
Au1 0.02039(13) 0.02358(15) 0.02132(13) -0.00048(12) -0.00012(9) -0.00403(11)
S1 0.0285(10) 0.0214(9) 0.0282(9) -0.0004(7) -0.0019(8) 0.0046(8)
P1 0.0169(9) 0.0196(9) 0.0204(8) 0.0001(6) -0.0012(6) -0.0004(7)
O1 0.033(3) 0.053(4) 0.040(3) -0.008(3) -0.004(2) 0.022(3)
Cl1 0.0265(9) 0.0401(10) 0.0273(8) -0.0036(7) 0.0017(7) -0.0118(7)
N1 0.048(4) 0.012(3) 0.025(3) -0.005(2) -0.004(3) 0.002(3)
C1 0.020(3) 0.023(3) 0.018(3) 0.000(2) 0.005(3) 0.000(3)
C2 0.037(4) 0.032(4) 0.021(4) -0.001(3) -0.003(3) -0.003(3)
C3 0.043(5) 0.037(4) 0.018(3) -0.006(3) 0.003(3) -0.004(4)
C4 0.028(4) 0.045(5) 0.031(4) 0.008(3) 0.008(3) 0.009(3)
C5 0.025(4) 0.042(5) 0.039(4) 0.011(3) 0.001(3) -0.014(3)
C6 0.063(6) 0.034(5) 0.029(4) 0.008(3) 0.014(4) -0.015(4)
C7 0.021(4) 0.045(5) 0.028(4) 0.010(4) 0.007(3) 0.013(3)
C8 0.029(4) 0.032(4) 0.029(4) 0.013(3) 0.003(3) 0.000(3)
C9 0.024(4) 0.037(4) 0.025(3) 0.001(3) -0.002(3) -0.007(3)
C10 0.032(4) 0.048(5) 0.028(4) 0.014(3) -0.005(3) -0.008(4)
C11 0.015(3) 0.017(3) 0.019(3) -0.001(3) 0.003(2) 0.002(3)
C12 0.028(4) 0.040(4) 0.028(4) -0.008(3) 0.000(3) -0.008(3)
C13 0.043(5) 0.030(4) 0.031(4) -0.010(3) -0.009(3) -0.004(4)
C14 0.055(5) 0.022(4) 0.031(4) -0.001(3) -0.002(4) -0.003(4)
C15 0.038(4) 0.025(4) 0.037(4) -0.004(3) 0.003(3) -0.003(3)
C16 0.050(5) 0.035(4) 0.030(4) -0.004(3) 0.018(3) -0.003(4)
C17 0.066(6) 0.027(4) 0.025(4) -0.004(3) 0.002(3) -0.001(4)
C18 0.045(5) 0.020(4) 0.025(3) -0.002(3) 0.004(3) 0.003(3)
C19 0.051(5) 0.032(5) 0.030(4) -0.015(3) -0.016(4) 0.004(4)
C20 0.025(4) 0.027(4) 0.036(4) -0.011(3) -0.006(3) 0.003(3)
C21 0.021(4) 0.031(4) 0.017(3) -0.002(3) -0.008(3) 0.005(3)
C22 0.030(4) 0.031(4) 0.013(3) -0.003(3) 0.003(3) 0.002(3)
C23 0.034(4) 0.036(4) 0.026(3) -0.010(3) -0.003(3) 0.007(3)
C24 0.038(5) 0.043(5) 0.032(4) -0.006(3) -0.005(3) 0.021(4)
C25 0.027(4) 0.047(5) 0.027(4) -0.006(3) -0.007(3) 0.002(3)
C26 0.025(4) 0.031(4) 0.029(3) 0.000(4) -0.003(3) 0.001(4)
C27 0.040(5) 0.033(4) 0.032(4) -0.007(3) 0.003(3) 0.004(3)
C28 0.089(8) 0.124(10) 0.035(5) -0.002(6) 0.014(5) -0.060(8)
C29 0.109(5) 0.110(5) 0.110(5) 0.000(2) 0.004(2) -0.001(2)
C30 0.091(10) 0.160(15) 0.098(10) 0.087(10) 0.012(8) -0.002(10)
C31 0.119(11) 0.075(8) 0.070(7) 0.014(6) 0.033(7) -0.007(8)
C32 0.164(15) 0.199(18) 0.055(7) 0.016(9) 0.014(8) 0.106(14)
C33 0.024(4) 0.023(4) 0.030(4) -0.005(3) -0.004(3) 0.001(3)
C34 0.026(4) 0.037(5) 0.059(5) -0.022(4) 0.007(4) 0.005(3)
C35 0.069(6) 0.047(5) 0.028(4) -0.009(4) 0.002(4) 0.004(5)
C36 0.028(4) 0.032(5) 0.040(5) -0.011(4) 0.004(3) -0.003(4)

loop_
_atom_type_symbol
_atom_type_description
_atom_type_scat_dispersion_real
_atom_type_scat_dispersion_imag
_atom_type_scat_source
C C 0.0033 0.0016 'International Tables Vol C Tables 4.2.6.8 and 6.1.1.4'
H H 0.0000 0.0000 'International Tables Vol C Tables 4.2.6.8 and 6.1.1.4'
N N 0.0061 0.0033 'International Tables Vol C Tables 4.2.6.8 and 6.1.1.4'
O O 0.0106 0.0060 'International Tables Vol C Tables 4.2.6.8 and 6.1.1.4'
P P 0.1023 0.0942 'International Tables Vol C Tables 4.2.6.8 and 6.1.1.4'
S S 0.1246 0.1234 'International Tables Vol C Tables 4.2.6.8 and 6.1.1.4'
Cl Cl 0.1484 0.1585 'International Tables Vol C Tables 4.2.6.8 and 6.1.1.4'
Au Au -2.0133 8.8022 'International Tables Vol C Tables 4.2.6.8 and 6.1.1.4'

loop_
_geom_angle_atom_site_label_1
_geom_angle_atom_site_label_2
_geom_angle_atom_site_label_3
_geom_angle
P2 Au2 Cl2 176.16(7)
C57 P2 C47 104.1(3)
C57 P2 C37 106.5(3)
C47 P2 C37 115.5(3)
C57 P2 Au2 117.80(19)
C47 P2 Au2 107.7(2)
C37 P2 Au2 105.6(2)
O2 S2 N2 112.0(3)
O2 S2 C69 105.0(4)
N2 S2 C69 99.1(3)
C64 N2 S2 119.3(5)
C64 N2 H2C 120.3
S2 N2 H2C 120.3
C44 C37 C38 110.6(5)
C44 C37 C46 108.4(5)
C38 C37 C46 107.7(5)
C44 C37 P2 105.3(4)
C38 C37 P2 116.4(4)
C46 C37 P2 108.2(4)
C37 C38 C39 109.2(5)
C37 C38 H38A 109.8
C39 C38 H38A 109.8
C37 C38 H38B 109.8
C39 C38 H38B 109.8
H38A C38 H38B 108.3
C40 C39 C45 111.4(6)
C40 C39 C38 109.4(6)
C45 C39 C38 108.3(6)
C40 C39 H39A 109.2
C45 C39 H39A 109.2
C38 C39 H39A 109.2
C39 C40 C41 109.0(5)
C39 C40 H40A 109.9
C41 C40 H40A 109.9
C39 C40 H40B 109.9
C41 C40 H40B 109.9
H40A C40 H40B 108.3
C42 C41 C46 109.8(5)
C42 C41 C40 109.0(5)
C46 C41 C40 110.9(6)
C42 C41 H41A 109.0
C46 C41 H41A 109.0
C40 C41 H41A 109.0
C41 C42 C43 109.7(6)
C41 C42 H42A 109.7
C43 C42 H42A 109.7
C41 C42 H42B 109.7
C43 C42 H42B 109.7
H42A C42 H42B 108.2
C44 C43 C42 109.8(6)
C44 C43 C45 108.7(6)
C42 C43 C45 108.8(6)
C44 C43 H43A 109.8
C42 C43 H43A 109.8
C45 C43 H43A 109.8
C37 C44 C43 110.1(5)
C37 C44 H44A 109.6
C43 C44 H44A 109.6
C37 C44 H44B 109.6
C43 C44 H44B 109.6
H44A C44 H44B 108.2
C39 C45 C43 109.8(6)
C39 C45 H45A 109.7
C43 C45 H45A 109.7
C39 C45 H45B 109.7
C43 C45 H45B 109.7
H45A C45 H45B 108.2
C41 C46 C37 109.8(5)
C41 C46 H46A 109.7
C37 C46 H46A 109.7
C41 C46 H46B 109.7
C37 C46 H46B 109.7
H46A C46 H46B 108.2
C55 C47 C48 108.0(5)
C55 C47 C54 108.2(5)
C48 C47 C54 107.9(5)
C55 C47 P2 117.3(4)
C48 C47 P2 105.5(4)
C54 C47 P2 109.5(4)
C49 C48 C47 111.0(5)
C49 C48 H48A 109.4
C47 C48 H48A 109.4
C49 C48 H48B 109.4
C47 C48 H48B 109.4
H48A C48 H48B 108.0
C48 C49 C56 110.6(6)
C48 C49 C50 110.4(5)
C56 C49 C50 109.3(5)
C48 C49 H49A 108.9
C56 C49 H49A 108.9
C50 C49 H49A 108.9
C51 C50 C49 108.4(5)
C51 C50 H50A 110.0
C49 C50 H50A 110.0
C51 C50 H50B 110.0
C49 C50 H50B 110.0
H50A C50 H50B 108.4
C52 C51 C50 108.7(6)
C52 C51 C55 110.1(6)
C50 C51 C55 109.4(6)
C52 C51 H51A 109.6
C50 C51 H51A 109.6
C55 C51 H51A 109.6
C51 C52 C53 110.4(5)
C51 C52 H52A 109.6
C53 C52 H52A 109.6
C51 C52 H52B 109.6
C53 C52 H52B 109.6
H52A C52 H52B 108.1
C56 C53 C52 109.7(6)
C56 C53 C54 111.0(5)
C52 C53 C54 108.9(5)
C56 C53 H53A 109.1
C52 C53 H53A 109.1
C54 C53 H53A 109.1
C53 C54 C47 109.5(5)
C53 C54 H54A 109.8
C47 C54 H54A 109.8
C53 C54 H54B 109.8
C47 C54 H54B 109.8
H54A C54 H54B 108.2
C47 C55 C51 111.0(5)
C47 C55 H55A 109.4
C51 C55 H55A 109.4
C47 C55 H55B 109.4
C51 C55 H55B 109.4
H55A C55 H55B 108.0
C53 C56 C49 108.2(6)
C53 C56 H56A 110.1
C49 C56 H56A 110.1
C53 C56 H56B 110.1
C49 C56 H56B 110.1
H56A C56 H56B 108.4
C62 C57 C58 117.9(6)
C62 C57 P2 116.8(5)
C58 C57 P2 125.3(4)
C59 C58 C57 117.8(6)
C59 C58 C64 115.8(5)
C57 C58 C64 126.4(6)
C60 C59 C58 123.1(6)
C60 C59 H59A 118.4
C58 C59 H59A 118.4
C59 C60 C61 118.4(6)
C59 C60 H60A 120.8
C61 C60 H60A 120.8
C62 C61 C60 119.3(6)
C62 C61 H61A 120.3
C60 C61 H61A 120.3
C61 C62 C57 123.5(6)
C61 C62 H62A 118.3
C57 C62 H62A 118.3
C64 C63 C65 112.9(5)
C64 C63 H63A 109.0
C65 C63 H63A 109.0
C64 C63 H63B 109.0
C65 C63 H63B 109.0
H63A C63 H63B 107.8
N2 C64 C58 108.4(5)
N2 C64 C63 110.1(5)
C58 C64 C63 112.5(6)
N2 C64 H64A 108.6
C58 C64 H64A 108.6
C63 C64 H64A 108.6
C63 C65 C66 114.0(6)
C63 C65 H65A 108.7
C66 C65 H65A 108.7
C63 C65 H65B 108.7
C66 C65 H65B 108.7
H65A C65 H65B 107.6
C67 C66 C68 110.2(9)
C67 C66 C65 112.0(8)
C68 C66 C65 108.2(6)
C67 C66 H66A 108.8
C68 C66 H66A 108.8
C65 C66 H66A 108.8
C66 C67 H67A 109.5
C66 C67 H67B 109.5
H67A C67 H67B 109.5
C66 C67 H67C 109.5
H67A C67 H67C 109.5
H67B C67 H67C 109.5
C66 C68 H68A 109.5
C66 C68 H68B 109.5
H68A C68 H68B 109.5
C66 C68 H68C 109.5
H68A C68 H68C 109.5
H68B C68 H68C 109.5
C72 C69 C70 111.6(7)
C72 C69 C71 112.0(8)
C70 C69 C71 111.4(7)
C72 C69 S2 108.5(6)
C70 C69 S2 103.7(6)
C71 C69 S2 109.3(6)
C69 C70 H70A 109.5
C69 C70 H70B 109.5
H70A C70 H70B 109.5
C69 C70 H70C 109.5
H70A C70 H70C 109.5
H70B C70 H70C 109.5
C69 C71 H71A 109.5
C69 C71 H71B 109.5
H71A C71 H71B 109.5
C69 C71 H71C 109.5
H71A C71 H71C 109.5
H71B C71 H71C 109.5
C69 C72 H72A 109.5
C69 C72 H72B 109.5
H72A C72 H72B 109.5
C69 C72 H72C 109.5
H72A C72 H72C 109.5
H72B C72 H72C 109.5
P1 Au1 Cl1 175.66(6)
O1 S1 N1 109.7(3)
O1 S1 C33 107.2(3)
N1 S1 C33 97.7(3)
C21 P1 C1 103.4(3)
C21 P1 C11 108.7(3)
C1 P1 C11 114.9(3)
C21 P1 Au1 117.3(2)
C1 P1 Au1 108.3(2)
C11 P1 Au1 104.6(2)
C27 N1 S1 112.7(4)
C27 N1 H1A 123.7
S1 N1 H1A 123.7
C2 C1 C8 110.0(5)
C2 C1 C9 107.3(5)
C8 C1 C9 109.2(5)
C2 C1 P1 105.1(4)
C8 C1 P1 109.3(4)
C9 C1 P1 115.9(4)
C1 C2 C3 110.2(6)
C1 C2 H2A 109.6
C3 C2 H2A 109.6
C1 C2 H2B 109.6
C3 C2 H2B 109.6
H2A C2 H2B 108.1
C10 C3 C4 109.6(6)
C10 C3 C2 108.8(6)
C4 C3 C2 109.5(6)
C10 C3 H3A 109.7
C4 C3 H3A 109.7
C2 C3 H3A 109.7
C5 C4 C3 109.2(6)
C5 C4 H4A 109.8
C3 C4 H4A 109.8
C5 C4 H4B 109.8
C3 C4 H4B 109.8
H4A C4 H4B 108.3
C6 C5 C4 109.9(6)
C6 C5 C9 110.6(6)
C4 C5 C9 109.5(6)
C6 C5 H5A 108.9
C4 C5 H5A 108.9
C9 C5 H5A 108.9
C5 C6 C7 109.4(6)
C5 C6 H6A 109.8
C7 C6 H6A 109.8
C5 C6 H6B 109.8
C7 C6 H6B 109.8
H6A C6 H6B 108.2
C8 C7 C6 108.9(6)
C8 C7 C10 110.3(7)
C6 C7 C10 108.1(6)
C8 C7 H7A 109.8
C6 C7 H7A 109.8
C10 C7 H7A 109.8
C7 C8 C1 110.7(6)
C7 C8 H8A 109.5
C1 C8 H8A 109.5
C7 C8 H8B 109.5
C1 C8 H8B 109.5
H8A C8 H8B 108.1
C5 C9 C1 109.4(5)
C5 C9 H9A 109.8
C1 C9 H9A 109.8
C5 C9 H9B 109.8
C1 C9 H9B 109.8
H9A C9 H9B 108.2
C3 C10 C7 109.9(5)
C3 C10 H10A 109.7
C7 C10 H10A 109.7
C3 C10 H10B 109.7
C7 C10 H10B 109.7
H10A C10 H10B 108.2
C12 C11 C18 109.7(5)
C12 C11 C20 107.8(6)
C18 C11 C20 107.5(5)
C12 C11 P1 118.4(4)
C18 C11 P1 105.3(4)
C20 C11 P1 107.7(4)
C11 C12 C13 110.8(6)
C11 C12 H12A 109.5
C13 C12 H12A 109.5
C11 C12 H12B 109.5
C13 C12 H12B 109.5
H12A C12 H12B 108.1
C19 C13 C14 109.8(7)
C19 C13 C12 109.2(6)
C14 C13 C12 108.0(6)
C19 C13 H13A 109.9
C14 C13 H13A 109.9
C12 C13 H13A 109.9
C15 C14 C13 109.2(6)
C15 C14 H14A 109.8
C13 C14 H14A 109.8
C15 C14 H14B 109.8
C13 C14 H14B 109.8
H14A C14 H14B 108.3
C16 C15 C14 109.8(6)
C16 C15 C20 110.4(6)
C14 C15 C20 109.9(6)
C16 C15 H15A 108.9
C14 C15 H15A 108.9
C20 C15 H15A 108.9
C15 C16 C17 110.0(6)
C15 C16 H16A 109.7
C17 C16 H16A 109.7
C15 C16 H16B 109.7
C17 C16 H16B 109.7
H16A C16 H16B 108.2
C19 C17 C16 109.4(6)
C19 C17 C18 107.9(6)
C16 C17 C18 110.1(6)
C19 C17 H17A 109.8
C16 C17 H17A 109.8
C18 C17 H17A 109.8
C11 C18 C17 110.3(5)
C11 C18 H18A 109.6
C17 C18 H18A 109.6
C11 C18 H18B 109.6
C17 C18 H18B 109.6
H18A C18 H18B 108.1
C17 C19 C13 110.2(6)
C17 C19 H19A 109.6
C13 C19 H19A 109.6
C17 C19 H19B 109.6
C13 C19 H19B 109.6
H19A C19 H19B 108.1
C15 C20 C11 110.2(5)
C15 C20 H20A 109.6
C11 C20 H20A 109.6
C15 C20 H20B 109.6
C11 C20 H20B 109.6
H20A C20 H20B 108.1
C26 C21 C22 119.2(7)
C26 C21 P1 115.3(6)
C22 C21 P1 125.4(5)
C21 C22 C23 116.9(7)
C21 C22 C27 125.7(7)
C23 C22 C27 117.5(6)
C24 C23 C22 122.7(7)
C24 C23 H23A 118.6
C22 C23 H23A 118.6
C23 C24 C25 120.8(7)
C23 C24 H24A 119.6
C25 C24 H24A 119.6
C24 C25 C26 117.3(7)
C24 C25 H25A 121.4
C26 C25 H25A 121.4
C21 C26 C25 123.0(8)
C21 C26 H26A 118.5
C25 C26 H26A 118.5
N1 C27 C22 111.5(6)
N1 C27 C28 110.5(7)
C22 C27 C28 113.1(6)
N1 C27 H27A 107.1
C22 C27 H27A 107.1
C28 C27 H27A 107.1
C29 C28 C27 121.2(10)
C29 C28 H28A 107.0
C27 C28 H28A 107.0
C29 C28 H28B 107.0
C27 C28 H28B 107.0
H28A C28 H28B 106.8
C28 C29 C30 112.8(10)
C28 C29 H29A 109.0
C30 C29 H29A 109.0
C28 C29 H29B 109.0
C30 C29 H29B 109.0
H29A C29 H29B 107.8
C31 C30 C32 111.9(13)
C31 C30 C29 114.8(13)
C32 C30 C29 98.8(11)
C31 C30 H30A 110.3
C32 C30 H30A 110.3
C29 C30 H30A 110.3
C30 C31 H31A 109.5
C30 C31 H31B 109.5
H31A C31 H31B 109.5
C30 C31 H31C 109.5
H31A C31 H31C 109.5
H31B C31 H31C 109.5
C30 C32 H32A 109.5
C30 C32 H32B 109.5
H32A C32 H32B 109.5
C30 C32 H32C 109.5
H32A C32 H32C 109.5
H32B C32 H32C 109.5
C34 C33 C36 112.7(7)
C34 C33 C35 110.7(7)
C36 C33 C35 109.4(6)
C34 C33 S1 106.7(5)
C36 C33 S1 112.6(5)
C35 C33 S1 104.4(5)
C33 C34 H34B 109.5
C33 C34 H34C 109.5
H34B C34 H34C 109.5
C33 C34 H34D 109.5
H34B C34 H34D 109.5
H34C C34 H34D 109.5
C33 C35 H35B 109.5
C33 C35 H35C 109.5
H35B C35 H35C 109.5
C33 C35 H35D 109.5
H35B C35 H35D 109.5
H35C C35 H35D 109.5
C33 C36 H36B 109.5
C33 C36 H36C 109.5
H36B C36 H36C 109.5
C33 C36 H36D 109.5
H36B C36 H36D 109.5
H36C C36 H36D 109.5

loop_
_geom_bond_atom_site_label_1
_geom_bond_atom_site_label_2
_geom_bond_distance
Au2 P2 2.2603(14)
Au2 Cl2 2.2842(18)
P2 C57 1.856(6)
P2 C47 1.857(7)
P2 C37 1.899(6)
S2 O2 1.474(5)
S2 N2 1.640(6)
S2 C69 1.838(8)
N2 C64 1.487(8)
N2 H2C 0.8800
C37 C44 1.526(9)
C37 C38 1.538(8)
C37 C46 1.551(9)
C38 C39 1.574(9)
C38 H38A 0.9900
C38 H38B 0.9900
C39 C40 1.491(10)
C39 C45 1.523(11)
C39 H39A 1.0000
C40 C41 1.539(9)
C40 H40A 0.9900
C40 H40B 0.9900
C41 C42 1.511(10)
C41 C46 1.520(9)
C41 H41A 1.0000
C42 C43 1.537(10)
C42 H42A 0.9900
C42 H42B 0.9900
C43 C44 1.534(9)
C43 C45 1.538(10)
C43 H43A 1.0000
C44 H44A 0.9900
C44 H44B 0.9900
C45 H45A 0.9900
C45 H45B 0.9900
C46 H46A 0.9900
C46 H46B 0.9900
C47 C55 1.527(9)
C47 C48 1.549(8)
C47 C54 1.568(8)
C48 C49 1.507(8)
C48 H48A 0.9900
C48 H48B 0.9900
C49 C56 1.526(9)
C49 C50 1.548(9)
C49 H49A 1.0000
C50 C51 1.531(10)
C50 H50A 0.9900
C50 H50B 0.9900
C51 C52 1.508(11)
C51 C55 1.542(9)
C51 H51A 1.0000
C52 C53 1.525(10)
C52 H52A 0.9900
C52 H52B 0.9900
C53 C56 1.524(10)
C53 C54 1.536(9)
C53 H53A 1.0000
C54 H54A 0.9900
C54 H54B 0.9900
C55 H55A 0.9900
C55 H55B 0.9900
C56 H56A 0.9900
C56 H56B 0.9900
C57 C62 1.392(8)
C57 C58 1.419(8)
C58 C59 1.390(9)
C58 C64 1.515(9)
C59 C60 1.386(9)
C59 H59A 0.9500
C60 C61 1.394(9)
C60 H60A 0.9500
C61 C62 1.360(9)
C61 H61A 0.9500
C62 H62A 0.9500
C63 C64 1.516(9)
C63 C65 1.519(10)
C63 H63A 0.9900
C63 H63B 0.9900
C64 H64A 1.0000
C65 C66 1.573(11)
C65 H65A 0.9900
C65 H65B 0.9900
C66 C67 1.495(14)
C66 C68 1.546(12)
C66 H66A 1.0000
C67 H67A 0.9800
C67 H67B 0.9800
C67 H67C 0.9800
C68 H68A 0.9800
C68 H68B 0.9800
C68 H68C 0.9800
C69 C72 1.510(11)
C69 C70 1.534(13)
C69 C71 1.544(11)
C70 H70A 0.9800
C70 H70B 0.9800
C70 H70C 0.9800
C71 H71A 0.9800
C71 H71B 0.9800
C71 H71C 0.9800
C72 H72A 0.9800
C72 H72B 0.9800
C72 H72C 0.9800
Au1 P1 2.2654(16)
Au1 Cl1 2.2903(17)
S1 O1 1.469(5)
S1 N1 1.678(5)
S1 C33 1.836(8)
P1 C21 1.856(7)
P1 C1 1.879(6)
P1 C11 1.889(6)
N1 C27 1.478(8)
N1 H1A 0.8800
C1 C2 1.530(9)
C1 C8 1.531(9)
C1 C9 1.550(9)
C2 C3 1.562(9)
C2 H2A 0.9900
C2 H2B 0.9900
C3 C10 1.511(10)
C3 C4 1.525(10)
C3 H3A 1.0000
C4 C5 1.523(10)
C4 H4A 0.9900
C4 H4B 0.9900
C5 C6 1.523(11)
C5 C9 1.529(9)
C5 H5A 1.0000
C6 C7 1.535(11)
C6 H6A 0.9900
C6 H6B 0.9900
C7 C8 1.515(10)
C7 C10 1.562(12)
C7 H7A 1.0000
C8 H8A 0.9900
C8 H8B 0.9900
C9 H9A 0.9900
C9 H9B 0.9900
C10 H10A 0.9900
C10 H10B 0.9900
C11 C12 1.524(9)
C11 C18 1.547(9)
C11 C20 1.547(9)
C12 C13 1.547(9)
C12 H12A 0.9900
C12 H12B 0.9900
C13 C19 1.536(11)
C13 C14 1.540(11)
C13 H13A 1.0000
C14 C15 1.511(10)
C14 H14A 0.9900
C14 H14B 0.9900
C15 C16 1.496(11)
C15 C20 1.538(9)
C15 H15A 1.0000
C16 C17 1.528(11)
C16 H16A 0.9900
C16 H16B 0.9900
C17 C19 1.516(11)
C17 C18 1.554(9)
C17 H17A 1.0000
C18 H18A 0.9900
C18 H18B 0.9900
C19 H19A 0.9900
C19 H19B 0.9900
C20 H20A 0.9900
C20 H20B 0.9900
C21 C26 1.383(9)
C21 C22 1.399(9)
C22 C23 1.414(9)
C22 C27 1.496(10)
C23 C24 1.353(10)
C23 H23A 0.9500
C24 C25 1.383(11)
C24 H24A 0.9500
C25 C26 1.392(10)
C25 H25A 0.9500
C26 H26A 0.9500
C27 C28 1.508(11)
C27 H27A 1.0000
C28 C29 1.466(9)
C28 H28A 0.9900
C28 H28B 0.9900
C29 C30 1.562(9)
C29 H29A 0.9900
C29 H29B 0.9900
C30 C31 1.445(17)
C30 C32 1.513(19)
C30 H30A 1.0000
C31 H31A 0.9800
C31 H31B 0.9800
C31 H31C 0.9800
C32 H32A 0.9800
C32 H32B 0.9800
C32 H32C 0.9800
C33 C34 1.491(10)
C33 C36 1.513(11)
C33 C35 1.534(10)
C34 H34B 0.9800
C34 H34C 0.9800
C34 H34D 0.9800
C35 H35B 0.9800
C35 H35C 0.9800
C35 H35D 0.9800
C36 H36B 0.9800
C36 H36C 0.9800
C36 H36D 0.9800

loop_
_geom_torsion_atom_site_label_1
_geom_torsion_atom_site_label_2
_geom_torsion_atom_site_label_3
_geom_torsion_atom_site_label_4
_geom_torsion
Cl2 Au2 P2 C57 167.4(13)
Cl2 Au2 P2 C47 -75.4(13)
Cl2 Au2 P2 C37 48.6(13)
O2 S2 N2 C64 -96.5(5)
C69 S2 N2 C64 153.2(5)
C57 P2 C37 C44 -51.6(5)
C47 P2 C37 C44 -166.7(4)
Au2 P2 C37 C44 74.4(4)
C57 P2 C37 C38 71.3(5)
C47 P2 C37 C38 -43.8(6)
Au2 P2 C37 C38 -162.7(4)
C57 P2 C37 C46 -167.4(4)
C47 P2 C37 C46 77.5(5)
Au2 P2 C37 C46 -41.3(4)
C44 C37 C38 C39 -58.0(7)
C46 C37 C38 C39 60.3(7)
P2 C37 C38 C39 -178.1(5)
C37 C38 C39 C40 -62.3(7)
C37 C38 C39 C45 59.3(7)
C45 C39 C40 C41 -59.5(7)
C38 C39 C40 C41 60.2(7)
C39 C40 C41 C42 60.9(7)
C39 C40 C41 C46 -60.1(7)
C46 C41 C42 C43 60.0(7)
C40 C41 C42 C43 -61.7(7)
C41 C42 C43 C44 -58.9(7)
C41 C42 C43 C45 60.0(7)
C38 C37 C44 C43 58.7(7)
C46 C37 C44 C43 -59.2(7)
P2 C37 C44 C43 -174.8(5)
C42 C43 C44 C37 59.2(7)
C45 C43 C44 C37 -59.8(7)
C40 C39 C45 C43 58.4(8)
C38 C39 C45 C43 -61.9(7)
C44 C43 C45 C39 62.4(8)
C42 C43 C45 C39 -57.2(7)
C42 C41 C46 C37 -60.9(7)
C40 C41 C46 C37 59.6(7)
C44 C37 C46 C41 60.0(6)
C38 C37 C46 C41 -59.7(7)
P2 C37 C46 C41 173.7(4)
C57 P2 C47 C55 -57.3(5)
C37 P2 C47 C55 59.2(5)
Au2 P2 C47 C55 176.9(4)
C57 P2 C47 C48 63.1(5)
C37 P2 C47 C48 179.5(4)
Au2 P2 C47 C48 -62.8(4)
C57 P2 C47 C54 179.0(4)
C37 P2 C47 C54 -64.6(5)
Au2 P2 C47 C54 53.2(4)
C55 C47 C48 C49 -58.4(7)
C54 C47 C48 C49 58.3(7)
P2 C47 C48 C49 175.3(5)
C47 C48 C49 C56 -61.1(7)
C47 C48 C49 C50 59.9(7)
C48 C49 C50 C51 -59.8(7)
C56 C49 C50 C51 62.0(7)
C49 C50 C51 C52 -60.8(7)
C49 C50 C51 C55 59.4(7)
C50 C51 C52 C53 60.7(7)
C55 C51 C52 C53 -59.1(7)
C51 C52 C53 C56 -60.7(7)
C51 C52 C53 C54 61.0(7)
C56 C53 C54 C47 59.9(7)
C52 C53 C54 C47 -61.0(7)
C55 C47 C54 C53 59.6(6)
C48 C47 C54 C53 -57.0(6)
P2 C47 C54 C53 -171.4(4)
C48 C47 C55 C51 58.6(7)
C54 C47 C55 C51 -58.0(7)
P2 C47 C55 C51 177.6(5)
C52 C51 C55 C47 58.5(7)
C50 C51 C55 C47 -60.8(7)
C52 C53 C56 C49 60.1(7)
C54 C53 C56 C49 -60.3(8)
C48 C49 C56 C53 60.4(7)
C50 C49 C56 C53 -61.2(7)
C47 P2 C57 C62 71.1(6)
C37 P2 C57 C62 -51.4(7)
Au2 P2 C57 C62 -169.8(5)
C47 P2 C57 C58 -106.1(6)
C37 P2 C57 C58 131.3(6)
Au2 P2 C57 C58 13.0(7)
C62 C57 C58 C59 3.3(10)
P2 C57 C58 C59 -179.6(5)
C62 C57 C58 C64 -177.3(7)
P2 C57 C58 C64 -0.1(10)
C57 C58 C59 C60 -2.7(11)
C64 C58 C59 C60 177.8(7)
C58 C59 C60 C61 1.0(11)
C59 C60 C61 C62 0.0(11)
C60 C61 C62 C57 0.8(12)
C58 C57 C62 C61 -2.5(12)
P2 C57 C62 C61 -179.9(6)
S2 N2 C64 C58 -126.2(5)
S2 N2 C64 C63 110.3(6)
C59 C58 C64 N2 -54.8(7)
C57 C58 C64 N2 125.8(7)
C59 C58 C64 C63 67.2(8)
C57 C58 C64 C63 -112.3(8)
C65 C63 C64 N2 179.3(6)
C65 C63 C64 C58 58.3(9)
C64 C63 C65 C66 -172.1(7)
C63 C65 C66 C67 67.7(10)
C63 C65 C66 C68 -170.7(8)
O2 S2 C69 C72 -178.6(6)
N2 S2 C69 C72 -62.8(6)
O2 S2 C69 C70 62.7(6)
N2 S2 C69 C70 178.5(6)
O2 S2 C69 C71 -56.1(7)
N2 S2 C69 C71 59.7(6)
Cl1 Au1 P1 C21 135.0(8)
Cl1 Au1 P1 C1 -108.5(8)
Cl1 Au1 P1 C11 14.6(9)
O1 S1 N1 C27 -81.2(5)
C33 S1 N1 C27 167.4(5)
C21 P1 C1 C2 60.6(5)
C11 P1 C1 C2 178.9(4)
Au1 P1 C1 C2 -64.6(5)
C21 P1 C1 C8 178.5(4)
C11 P1 C1 C8 -63.1(5)
Au1 P1 C1 C8 53.4(5)
C21 P1 C1 C9 -57.7(5)
C11 P1 C1 C9 60.7(6)
Au1 P1 C1 C9 177.2(4)
C8 C1 C2 C3 58.6(7)
C9 C1 C2 C3 -60.0(7)
P1 C1 C2 C3 176.1(5)
C1 C2 C3 C10 -60.0(8)
C1 C2 C3 C4 59.7(8)
C10 C3 C4 C5 60.4(7)
C2 C3 C4 C5 -58.9(8)
C3 C4 C5 C6 -60.7(8)
C3 C4 C5 C9 61.0(8)
C4 C5 C6 C7 61.1(8)
C9 C5 C6 C7 -59.9(8)
C5 C6 C7 C8 60.3(8)
C5 C6 C7 C10 -59.6(8)
C6 C7 C8 C1 -60.9(8)
C10 C7 C8 C1 57.6(8)
C2 C1 C8 C7 -57.9(8)
C9 C1 C8 C7 59.6(7)
P1 C1 C8 C7 -172.7(5)
C6 C5 C9 C1 58.5(8)
C4 C5 C9 C1 -62.8(8)
C2 C1 C9 C5 61.7(7)
C8 C1 C9 C5 -57.5(7)
P1 C1 C9 C5 178.7(5)
C4 C3 C10 C7 -60.3(7)
C2 C3 C10 C7 59.3(8)
C8 C7 C10 C3 -59.2(8)
C6 C7 C10 C3 59.7(8)
C21 P1 C11 C12 71.6(6)
C1 P1 C11 C12 -43.8(6)
Au1 P1 C11 C12 -162.4(5)
C21 P1 C11 C18 -51.5(5)
C1 P1 C11 C18 -166.8(4)
Au1 P1 C11 C18 74.5(4)
C21 P1 C11 C20 -165.9(5)
C1 P1 C11 C20 78.7(5)
Au1 P1 C11 C20 -39.9(5)
C18 C11 C12 C13 -56.7(7)
C20 C11 C12 C13 60.0(7)
P1 C11 C12 C13 -177.5(5)
C11 C12 C13 C19 57.8(8)
C11 C12 C13 C14 -61.6(8)
C19 C13 C14 C15 -58.1(7)
C12 C13 C14 C15 60.9(8)
C13 C14 C15 C16 60.6(8)
C13 C14 C15 C20 -61.0(8)
C14 C15 C16 C17 -61.8(8)
C20 C15 C16 C17 59.5(8)
C15 C16 C17 C19 60.2(8)
C15 C16 C17 C18 -58.3(8)
C12 C11 C18 C17 58.3(8)
C20 C11 C18 C17 -58.7(7)
P1 C11 C18 C17 -173.3(5)
C19 C17 C18 C11 -60.6(8)
C16 C17 C18 C11 58.8(8)
C16 C17 C19 C13 -57.8(8)
C18 C17 C19 C13 62.0(8)
C14 C13 C19 C17 57.3(8)
C12 C13 C19 C17 -60.9(8)
C16 C15 C20 C11 -61.1(8)
C14 C15 C20 C11 60.2(8)
C12 C11 C20 C15 -58.6(7)
C18 C11 C20 C15 59.6(7)
P1 C11 C20 C15 172.6(5)
C1 P1 C21 C26 71.6(5)
C11 P1 C21 C26 -51.0(6)
Au1 P1 C21 C26 -169.3(4)
C1 P1 C21 C22 -105.7(6)
C11 P1 C21 C22 131.7(6)
Au1 P1 C21 C22 13.5(7)
C26 C21 C22 C23 -2.9(9)
P1 C21 C22 C23 174.2(5)
C26 C21 C22 C27 176.5(6)
P1 C21 C22 C27 -6.4(10)
C21 C22 C23 C24 3.5(10)
C27 C22 C23 C24 -175.9(6)
C22 C23 C24 C25 -2.7(11)
C23 C24 C25 C26 1.2(10)
C22 C21 C26 C25 1.7(10)
P1 C21 C26 C25 -175.7(5)
C24 C25 C26 C21 -0.7(10)
S1 N1 C27 C22 -76.0(7)
S1 N1 C27 C28 157.2(6)
C21 C22 C27 N1 141.2(6)
C23 C22 C27 N1 -39.4(8)
C21 C22 C27 C28 -93.5(9)
C23 C22 C27 C28 85.9(9)
N1 C27 C28 C29 63.9(12)
C22 C27 C28 C29 -62.0(13)
C27 C28 C29 C30 156.9(11)
C28 C29 C30 C31 61.9(19)
C28 C29 C30 C32 -178.9(13)
O1 S1 C33 C34 172.8(5)
N1 S1 C33 C34 -73.8(6)
O1 S1 C33 C36 -63.0(6)
N1 S1 C33 C36 50.4(5)
O1 S1 C33 C35 55.5(6)
N1 S1 C33 C35 168.9(5)
